data_2234821
loop_
_publ_author_name
'Zong, Qian-Shou'
'Wu, Jian-Yi'

_publ_section_title
;
 <i>N</i>-(2-{[7-(2-Anilinoethoxy)-3,6-dibromonaphthalen-2-yl]oxy}ethyl)aniline
;
_journal_coeditor_code TK5077
_journal_issue 5
_journal_name_full 'Acta Crystallographica Section E'
_journal_page_first o1355
_journal_paper_doi 10.1107/S1600536812014808
_journal_volume 68
_journal_year 2012
_chemical_formula_iupac 'C26 H24 Br2 N2 O2'
_chemical_formula_moiety 'C26 H24 Br2 N2 O2'
_chemical_formula_sum 'C26 H24 Br2 N2 O2'
_chemical_formula_weight 556.29
_chemical_name_systematic
;
<i>N</i>-(2-{[7-(2-Anilinoethoxy)-3,6-dibromonaphthalen-2-yl]oxy}ethyl)aniline
;
_space_group_IT_number 2
_symmetry_cell_setting triclinic
_symmetry_space_group_name_Hall '-P 1'
_symmetry_space_group_name_H-M 'P -1'
_atom_sites_solution_hydrogens geom
_atom_sites_solution_primary direct
_atom_sites_solution_secondary difmap
_audit_creation_method SHELXL-97
_cell_angle_alpha 103.190(4)
_cell_angle_beta 93.953(4)
_cell_angle_gamma 115.622(5)
_cell_formula_units_Z 2
_cell_length_a 9.588(3)
_cell_length_b 10.898(3)
_cell_length_c 13.060(4)
_cell_measurement_reflns_used 10579
_cell_measurement_temperature 296(2)
_cell_measurement_theta_max 28
_cell_measurement_theta_min 1
_cell_volume 1176.0(6)
_computing_cell_refinement 'SAINT (Bruker, 2007)'
_computing_data_collection 'SMART (Bruker, 2007)'
_computing_data_reduction 'SAINT (Bruker, 2007)'
_computing_molecular_graphics 'SHELXTL (Sheldrick, 2008)'
_computing_publication_material 'SHELXTL (Sheldrick, 2008)'
_computing_structure_refinement 'SHELXL97 (Sheldrick, 2008)'
_computing_structure_solution 'SHELXS97 (Sheldrick, 2008)'
_diffrn_ambient_temperature 296(2)
_diffrn_measured_fraction_theta_full 0.993
_diffrn_measured_fraction_theta_max 0.993
_diffrn_measurement_device_type 'Bruker SMART CCD area-detector'
_diffrn_measurement_method '\f and \w scans'
_diffrn_radiation_monochromator graphite
_diffrn_radiation_source 'fine-focus sealed tube'
_diffrn_radiation_type MoK\a
_diffrn_radiation_wavelength 0.71075
_diffrn_reflns_av_R_equivalents 0.0445
_diffrn_reflns_av_sigmaI/netI 0.0692
_diffrn_reflns_limit_h_max 11
_diffrn_reflns_limit_h_min -10
_diffrn_reflns_limit_k_max 13
_diffrn_reflns_limit_k_min -11
_diffrn_reflns_limit_l_max 15
_diffrn_reflns_limit_l_min -15
_diffrn_reflns_number 9333
_diffrn_reflns_theta_full 25.10
_diffrn_reflns_theta_max 25.10
_diffrn_reflns_theta_min 3.06
_diffrn_standards_number 0
_exptl_absorpt_coefficient_mu 3.472
_exptl_absorpt_correction_T_max 0.659
_exptl_absorpt_correction_T_min 0.439
_exptl_absorpt_correction_type multi-scan
_exptl_absorpt_process_details '(SADABS; Sheldrick, 1996)'
_exptl_crystal_colour colourless
_exptl_crystal_density_diffrn 1.571
_exptl_crystal_density_method 'not measured'
_exptl_crystal_description cubic
_exptl_crystal_F_000 560
_exptl_crystal_size_max 0.30
_exptl_crystal_size_mid 0.20
_exptl_crystal_size_min 0.12
_refine_diff_density_max 0.476
_refine_diff_density_min -0.602
_refine_ls_extinction_method none
_refine_ls_goodness_of_fit_ref 1.083
_refine_ls_hydrogen_treatment constr
_refine_ls_matrix_type full
_refine_ls_number_parameters 289
_refine_ls_number_reflns 4156
_refine_ls_number_restraints 0
_refine_ls_restrained_S_all 1.083
_refine_ls_R_factor_all 0.0685
_refine_ls_R_factor_gt 0.0418
_refine_ls_shift/su_max 0.000
_refine_ls_shift/su_mean 0.000
_refine_ls_structure_factor_coef Fsqd
_refine_ls_weighting_details 'calc w=1/[\s^2^(Fo^2^)+(0.0261P)^2^+0.0000P] where P=(Fo^2^+2Fc^2^)/3'
_refine_ls_weighting_scheme calc
_refine_ls_wR_factor_gt 0.0821
_refine_ls_wR_factor_ref 0.0878
_reflns_number_gt 2712
_reflns_number_total 4156
_reflns_threshold_expression I>2\s(I)
_cod_data_source_file tk5077.cif
_cod_data_source_block I
_cod_database_code 2234821
_cod_database_fobs_code 2234821

loop_
_symmetry_equiv_pos_as_xyz
'x, y, z'
'-x, -y, -z'

loop_
_atom_site_type_symbol
_atom_site_label
_atom_site_fract_x
_atom_site_fract_y
_atom_site_fract_z
_atom_site_U_iso_or_equiv
_atom_site_adp_type
_atom_site_calc_flag
_atom_site_refinement_flags
_atom_site_occupancy
_atom_site_symmetry_multiplicity
O O2 0.3003(3) 0.3205(3) 0.2453(2) 0.0369(7) Uani d . 1 1
O O1 0.8547(3) 0.5077(3) -0.1194(2) 0.0400(7) Uani d . 1 1
N N1 1.0759(4) 0.7489(3) -0.1818(3) 0.0430(9) Uani d . 1 1
H H27 0.9901 0.7554 -0.1925 0.052 Uiso calc R 1 1
C C26 0.9626(4) 0.6411(4) -0.0431(3) 0.0348(9) Uani d . 1 1
H H26A 0.9904 0.6260 0.0242 0.042 Uiso calc R 1 1
H H26B 0.9148 0.7041 -0.0297 0.042 Uiso calc R 1 1
C C25 1.1071(4) 0.7051(4) -0.0904(3) 0.0374(10) Uani d . 1 1
H H25A 1.1891 0.7867 -0.0361 0.045 Uiso calc R 1 1
H H25B 1.1456 0.6359 -0.1118 0.045 Uiso calc R 1 1
C C23 0.3021(5) 0.4531(4) 0.4153(3) 0.0400(10) Uani d . 1 1
H H23A 0.3559 0.5439 0.4701 0.048 Uiso calc R 1 1
H H23B 0.1963 0.4370 0.3904 0.048 Uiso calc R 1 1
N N2 0.2945(4) 0.3417(3) 0.4602(3) 0.0433(9) Uani d . 1 1
H H28 0.3363 0.2896 0.4321 0.052 Uiso calc R 1 1
C C22 0.2227(5) 0.3152(4) 0.5466(3) 0.0412(10) Uani d . 1 1
C C21 0.1686(5) 0.4035(4) 0.6046(3) 0.0459(11) Uani d . 1 1
H H21 0.1779 0.4828 0.5844 0.055 Uiso calc R 1 1
C C17 0.1018(5) 0.3753(5) 0.6910(4) 0.0587(13) Uani d . 1 1
H H17 0.0663 0.4359 0.7287 0.070 Uiso calc R 1 1
C C20 0.2069(6) 0.1977(5) 0.5794(4) 0.0620(14) Uani d . 1 1
H H20 0.2415 0.1362 0.5419 0.074 Uiso calc R 1 1
C C18 0.0861(6) 0.2601(6) 0.7232(4) 0.0731(16) Uani d . 1 1
H H18 0.0398 0.2415 0.7818 0.088 Uiso calc R 1 1
C C19 0.1402(7) 0.1723(6) 0.6672(5) 0.0773(16) Uani d . 1 1
H H19 0.1316 0.0942 0.6889 0.093 Uiso calc R 1 1
Br Br1 0.11582(5) 0.01770(4) 0.13229(4) 0.05174(16) Uani d . 1 1
Br Br2 0.69190(6) 0.23673(5) -0.29235(4) 0.06357(18) Uani d . 1 1
C C16 0.6291(5) 0.2847(4) -0.1613(3) 0.0361(10) Uani d . 1 1
C C12 0.2787(4) 0.1563(4) 0.0850(3) 0.0361(10) Uani d . 1 1
C C14 0.4497(4) 0.2208(4) -0.0404(3) 0.0335(9) Uani d . 1 1
C C15 0.4972(5) 0.1871(4) -0.1373(3) 0.0393(10) Uani d . 1 1
H H15 0.4386 0.0976 -0.1859 0.047 Uiso calc R 1 1
C C8 0.6741(4) 0.4570(4) 0.0051(3) 0.0316(9) Uani d . 1 1
H H8 0.7325 0.5478 0.0521 0.038 Uiso calc R 1 1
C C11 0.3604(4) 0.2967(4) 0.1557(3) 0.0306(9) Uani d . 1 1
C C9 0.5388(4) 0.3599(4) 0.0326(3) 0.0309(9) Uani d . 1 1
C C13 0.3193(5) 0.1211(4) -0.0093(3) 0.0389(10) Uani d . 1 1
H H13 0.2607 0.0296 -0.0551 0.047 Uiso calc R 1 1
C C10 0.4885(4) 0.3939(4) 0.1290(3) 0.0333(10) Uani d . 1 1
H H10 0.5441 0.4852 0.1756 0.040 Uiso calc R 1 1
C C4 1.1763(5) 0.7809(4) -0.2529(3) 0.0355(10) Uani d . 1 1
C C24 0.3877(5) 0.4567(4) 0.3245(3) 0.0412(10) Uani d . 1 1
H H24A 0.3936 0.5321 0.2946 0.049 Uiso calc R 1 1
H H24B 0.4939 0.4732 0.3485 0.049 Uiso calc R 1 1
C C7 0.7221(5) 0.4225(4) -0.0882(3) 0.0356(10) Uani d . 1 1
C C5 1.3276(5) 0.7942(4) -0.2341(3) 0.0393(10) Uani d . 1 1
H H5 1.3635 0.7809 -0.1716 0.047 Uiso calc R 1 1
C C3 1.1295(5) 0.8053(4) -0.3463(3) 0.0464(11) Uani d . 1 1
H H3 1.0304 0.8004 -0.3600 0.056 Uiso calc R 1 1
C C2 1.2272(6) 0.8364(5) -0.4183(4) 0.0554(13) Uani d . 1 1
H H2 1.1926 0.8507 -0.4808 0.067 Uiso calc R 1 1
C C6 1.4243(5) 0.8267(4) -0.3071(3) 0.0454(11) Uani d . 1 1
H H6 1.5249 0.8352 -0.2927 0.055 Uiso calc R 1 1
C C1 1.3768(5) 0.8471(4) -0.4005(4) 0.0533(12) Uani d . 1 1
H H1 1.4424 0.8673 -0.4500 0.064 Uiso calc R 1 1

loop_
_atom_site_aniso_label
_atom_site_aniso_U_11
_atom_site_aniso_U_22
_atom_site_aniso_U_33
_atom_site_aniso_U_12
_atom_site_aniso_U_13
_atom_site_aniso_U_23
O2 0.0296(14) 0.0370(15) 0.0298(15) 0.0063(12) 0.0047(12) 0.0028(12)
O1 0.0417(16) 0.0303(15) 0.0368(16) 0.0061(13) 0.0161(13) 0.0082(12)
N1 0.035(2) 0.056(2) 0.049(2) 0.0236(17) 0.0143(18) 0.0286(18)
C26 0.035(2) 0.032(2) 0.034(2) 0.0107(18) 0.0110(19) 0.0106(18)
C25 0.038(2) 0.033(2) 0.041(2) 0.0131(18) 0.010(2) 0.0148(19)
C23 0.042(2) 0.038(2) 0.033(2) 0.014(2) 0.011(2) 0.0028(19)
N2 0.048(2) 0.049(2) 0.039(2) 0.0266(18) 0.0191(18) 0.0123(17)
C22 0.034(2) 0.044(3) 0.032(2) 0.009(2) 0.004(2) 0.006(2)
C21 0.046(3) 0.041(3) 0.038(3) 0.012(2) 0.010(2) 0.006(2)
C17 0.060(3) 0.052(3) 0.041(3) 0.012(2) 0.016(2) -0.001(2)
C20 0.069(3) 0.057(3) 0.067(4) 0.029(3) 0.024(3) 0.025(3)
C18 0.081(4) 0.071(4) 0.048(3) 0.016(3) 0.028(3) 0.018(3)
C19 0.100(5) 0.068(4) 0.079(4) 0.039(3) 0.040(4) 0.043(3)
Br1 0.0463(3) 0.0404(3) 0.0531(3) 0.0058(2) 0.0203(2) 0.0115(2)
Br2 0.0729(4) 0.0480(3) 0.0541(3) 0.0154(3) 0.0345(3) 0.0052(2)
C16 0.046(2) 0.032(2) 0.027(2) 0.0146(19) 0.0151(19) 0.0076(17)
C12 0.027(2) 0.033(2) 0.041(3) 0.0069(17) 0.0077(19) 0.0128(19)
C14 0.035(2) 0.029(2) 0.031(2) 0.0097(18) 0.0061(19) 0.0077(17)
C15 0.042(2) 0.030(2) 0.038(3) 0.0110(19) 0.009(2) 0.0060(19)
C8 0.031(2) 0.028(2) 0.034(2) 0.0127(18) 0.0050(18) 0.0075(17)
C11 0.025(2) 0.036(2) 0.027(2) 0.0116(18) 0.0038(18) 0.0083(18)
C9 0.032(2) 0.031(2) 0.031(2) 0.0150(18) 0.0061(18) 0.0112(17)
C13 0.035(2) 0.031(2) 0.038(3) 0.0066(18) 0.006(2) 0.0037(19)
C10 0.033(2) 0.030(2) 0.032(2) 0.0121(18) 0.0004(19) 0.0052(17)
C4 0.039(2) 0.026(2) 0.034(2) 0.0087(18) 0.010(2) 0.0063(17)
C24 0.040(2) 0.037(2) 0.034(2) 0.0096(19) 0.006(2) 0.0058(19)
C7 0.038(2) 0.027(2) 0.039(3) 0.0109(19) 0.008(2) 0.0121(18)
C5 0.035(2) 0.040(2) 0.044(3) 0.0163(19) 0.009(2) 0.016(2)
C3 0.035(2) 0.050(3) 0.043(3) 0.008(2) 0.002(2) 0.020(2)
C2 0.055(3) 0.063(3) 0.038(3) 0.015(2) 0.005(2) 0.021(2)
C6 0.041(3) 0.041(2) 0.052(3) 0.016(2) 0.017(2) 0.014(2)
C1 0.054(3) 0.052(3) 0.044(3) 0.013(2) 0.019(2) 0.014(2)

loop_
_atom_type_symbol
_atom_type_description
_atom_type_scat_dispersion_real
_atom_type_scat_dispersion_imag
_atom_type_scat_source
C C 0.0033 0.0016 'International Tables Vol C Tables 4.2.6.8 and 6.1.1.4'
H H 0.0000 0.0000 'International Tables Vol C Tables 4.2.6.8 and 6.1.1.4'
N N 0.0061 0.0033 'International Tables Vol C Tables 4.2.6.8 and 6.1.1.4'
O O 0.0106 0.0060 'International Tables Vol C Tables 4.2.6.8 and 6.1.1.4'
Br Br -0.2901 2.4595 'International Tables Vol C Tables 4.2.6.8 and 6.1.1.4'

loop_
_geom_angle_atom_site_label_1
_geom_angle_atom_site_label_2
_geom_angle_atom_site_label_3
_geom_angle
C11 O2 C24 117.5(3)
C7 O1 C26 117.5(3)
C4 N1 C25 123.3(3)
C4 N1 H27 118.3
C25 N1 H27 118.3
O1 C26 C25 107.3(3)
O1 C26 H26A 110.3
C25 C26 H26A 110.3
O1 C26 H26B 110.3
C25 C26 H26B 110.3
H26A C26 H26B 108.5
N1 C25 C26 112.2(3)
N1 C25 H25A 109.2
C26 C25 H25A 109.2
N1 C25 H25B 109.2
C26 C25 H25B 109.2
H25A C25 H25B 107.9
N2 C23 C24 110.3(3)
N2 C23 H23A 109.6
C24 C23 H23A 109.6
N2 C23 H23B 109.6
C24 C23 H23B 109.6
H23A C23 H23B 108.1
C22 N2 C23 122.7(3)
C22 N2 H28 118.7
C23 N2 H28 118.7
N2 C22 C21 122.6(4)
N2 C22 C20 119.5(4)
C21 C22 C20 117.9(4)
C17 C21 C22 120.7(4)
C17 C21 H21 119.6
C22 C21 H21 119.6
C18 C17 C21 121.5(5)
C18 C17 H17 119.3
C21 C17 H17 119.3
C19 C20 C22 120.2(5)
C19 C20 H20 119.9
C22 C20 H20 119.9
C17 C18 C19 118.5(5)
C17 C18 H18 120.7
C19 C18 H18 120.7
C18 C19 C20 121.2(5)
C18 C19 H19 119.4
C20 C19 H19 119.4
C15 C16 C7 121.0(4)
C15 C16 Br2 120.0(3)
C7 C16 Br2 119.0(3)
C13 C12 C11 121.4(4)
C13 C12 Br1 121.0(3)
C11 C12 Br1 117.5(3)
C15 C14 C13 122.7(3)
C15 C14 C9 119.1(4)
C13 C14 C9 118.1(4)
C16 C15 C14 120.6(3)
C16 C15 H15 119.7
C14 C15 H15 119.7
C7 C8 C9 122.2(3)
C7 C8 H8 118.9
C9 C8 H8 118.9
O2 C11 C10 126.0(3)
O2 C11 C12 115.4(3)
C10 C11 C12 118.6(4)
C10 C9 C8 122.7(3)
C10 C9 C14 118.8(4)
C8 C9 C14 118.4(4)
C12 C13 C14 121.1(4)
C12 C13 H13 119.4
C14 C13 H13 119.4
C11 C10 C9 121.7(3)
C11 C10 H10 119.1
C9 C10 H10 119.1
N1 C4 C3 119.9(4)
N1 C4 C5 122.5(4)
C3 C4 C5 117.5(4)
O2 C24 C23 106.8(3)
O2 C24 H24A 110.4
C23 C24 H24A 110.4
O2 C24 H24B 110.4
C23 C24 H24B 110.4
H24A C24 H24B 108.6
C8 C7 O1 126.1(3)
C8 C7 C16 118.6(4)
O1 C7 C16 115.3(4)
C6 C5 C4 120.6(4)
C6 C5 H5 119.7
C4 C5 H5 119.7
C2 C3 C4 120.8(4)
C2 C3 H3 119.6
C4 C3 H3 119.6
C3 C2 C1 121.5(4)
C3 C2 H2 119.2
C1 C2 H2 119.2
C1 C6 C5 121.9(4)
C1 C6 H6 119.1
C5 C6 H6 119.1
C6 C1 C2 117.5(4)
C6 C1 H1 121.2
C2 C1 H1 121.2

loop_
_geom_bond_atom_site_label_1
_geom_bond_atom_site_label_2
_geom_bond_distance
O2 C11 1.360(4)
O2 C24 1.442(4)
O1 C7 1.367(5)
O1 C26 1.440(4)
N1 C4 1.375(5)
N1 C25 1.442(4)
N1 H27 0.8600
C26 C25 1.505(5)
C26 H26A 0.9700
C26 H26B 0.9700
C25 H25A 0.9700
C25 H25B 0.9700
C23 N2 1.442(5)
C23 C24 1.486(6)
C23 H23A 0.9700
C23 H23B 0.9700
N2 C22 1.384(5)
N2 H28 0.8600
C22 C21 1.386(6)
C22 C20 1.392(6)
C21 C17 1.365(6)
C21 H21 0.9300
C17 C18 1.365(7)
C17 H17 0.9300
C20 C19 1.375(7)
C20 H20 0.9300
C18 C19 1.371(7)
C18 H18 0.9300
C19 H19 0.9300
Br1 C12 1.902(4)
Br2 C16 1.889(4)
C16 C15 1.368(5)
C16 C7 1.426(5)
C12 C13 1.339(5)
C12 C11 1.424(5)
C14 C15 1.399(5)
C14 C13 1.416(5)
C14 C9 1.430(5)
C15 H15 0.9300
C8 C7 1.362(5)
C8 C9 1.408(5)
C8 H8 0.9300
C11 C10 1.362(5)
C9 C10 1.407(5)
C13 H13 0.9300
C10 H10 0.9300
C4 C3 1.392(5)
C4 C5 1.392(5)
C24 H24A 0.9700
C24 H24B 0.9700
C5 C6 1.373(6)
C5 H5 0.9300
C3 C2 1.368(6)
C3 H3 0.9300
C2 C1 1.386(6)
C2 H2 0.9300
C6 C1 1.371(6)
C6 H6 0.9300
C1 H1 0.9300

loop_
_geom_hbond_atom_site_label_D
_geom_hbond_atom_site_label_H
_geom_hbond_atom_site_label_A
_geom_hbond_site_symmetry_A
_geom_hbond_distance_DH
_geom_hbond_distance_HA
_geom_hbond_distance_DA
_geom_hbond_angle_DHA
N1 H27 Br1 2_665 0.86 3.03 3.705(4) 137
N1 H27 O2 2_665 0.86 2.53 3.349(4) 160
C5 H5 Cg2 2_765 0.93 2.81 3.626(5) 147
C15 H15 Cg1 1_445 0.93 2.86 3.782(4) 175

loop_
_geom_torsion_atom_site_label_1
_geom_torsion_atom_site_label_2
_geom_torsion_atom_site_label_3
_geom_torsion_atom_site_label_4
_geom_torsion
C7 O1 C26 C25 172.5(3)
C4 N1 C25 C26 -165.2(3)
O1 C26 C25 N1 68.6(4)
C24 C23 N2 C22 179.3(3)
C23 N2 C22 C21 -7.7(6)
C23 N2 C22 C20 174.1(4)
N2 C22 C21 C17 -178.4(4)
C20 C22 C21 C17 -0.1(6)
C22 C21 C17 C18 0.1(7)
N2 C22 C20 C19 178.0(4)
C21 C22 C20 C19 -0.3(7)
C21 C17 C18 C19 0.5(8)
C17 C18 C19 C20 -0.9(8)
C22 C20 C19 C18 0.9(8)
C7 C16 C15 C14 0.5(6)
Br2 C16 C15 C14 179.7(3)
C13 C14 C15 C16 -176.4(4)
C9 C14 C15 C16 1.4(6)
C24 O2 C11 C10 -6.2(5)
C24 O2 C11 C12 174.0(3)
C13 C12 C11 O2 175.6(3)
Br1 C12 C11 O2 -7.3(4)
C13 C12 C11 C10 -4.2(6)
Br1 C12 C11 C10 172.9(3)
C7 C8 C9 C10 179.6(3)
C7 C8 C9 C14 -0.2(5)
C15 C14 C9 C10 178.7(3)
C13 C14 C9 C10 -3.4(5)
C15 C14 C9 C8 -1.5(5)
C13 C14 C9 C8 176.4(3)
C11 C12 C13 C14 2.8(6)
Br1 C12 C13 C14 -174.2(3)
C15 C14 C13 C12 178.8(4)
C9 C14 C13 C12 1.0(6)
O2 C11 C10 C9 -178.1(3)
C12 C11 C10 C9 1.7(5)
C8 C9 C10 C11 -177.7(3)
C14 C9 C10 C11 2.1(5)
C25 N1 C4 C3 172.0(4)
C25 N1 C4 C5 -9.8(6)
C11 O2 C24 C23 -177.4(3)
N2 C23 C24 O2 60.5(4)
C9 C8 C7 O1 -177.2(3)
C9 C8 C7 C16 2.0(5)
C26 O1 C7 C8 6.6(5)
C26 O1 C7 C16 -172.6(3)
C15 C16 C7 C8 -2.1(6)
Br2 C16 C7 C8 178.6(3)
C15 C16 C7 O1 177.1(3)
Br2 C16 C7 O1 -2.1(5)
N1 C4 C5 C6 -179.8(4)
C3 C4 C5 C6 -1.6(6)
N1 C4 C3 C2 -179.6(4)
C5 C4 C3 C2 2.1(6)
C4 C3 C2 C1 -1.1(7)
C4 C5 C6 C1 -0.1(6)
C5 C6 C1 C2 1.2(6)
C3 C2 C1 C6 -0.6(7)

loop_
_cod_related_entry_id
_cod_related_entry_database
_cod_related_entry_code
1 ChemSpider 30657719
